data_1008494
loop_
_publ_author_name
'Agron, P A'
'Ellison, R D'
'Levy, H A'

_publ_section_title
;
Structure of iron dirhenium tetradecacarbonyl,
(Re(CO)~5~Fe(CO)~4~Re(CO)~5~)
;
_journal_coden_ASTM ACSCEE
_journal_name_full 'Acta Crystallographica C (39,1983-)'
_journal_page_first 913
_journal_page_last 916
_journal_volume 47
_journal_year 1991
_chemical_formula_structural '(Fe (C O)4 (Re (C O)5)2)'
_chemical_formula_sum 'C14 Fe O14 Re2'
_chemical_name_systematic Tetracarbonylbis(pentacarbonylrhenio)iron
_space_group_IT_number 12
_symmetry_cell_setting monoclinic
_symmetry_Int_Tables_number 12
_symmetry_space_group_name_Hall '-C 2y'
_symmetry_space_group_name_H-M 'C 1 2/m 1'
_cell_angle_alpha 90
_cell_angle_beta 97.31(1)
_cell_angle_gamma 90
_cell_formula_units_Z 4
_cell_length_a 12.062(1)
_cell_length_b 14.679(1)
_cell_length_c 11.816(1)
_cell_volume 2075.1
_refine_ls_R_factor_all 0.049
_cod_original_formula_sum 'Fe O14 Re2'
_cod_database_code 1008494

loop_
_symmetry_equiv_pos_as_xyz
x,y,z
x,-y,z
-x,-y,-z
-x,y,-z
1/2+x,1/2+y,z
1/2+x,1/2-y,z
1/2-x,1/2-y,-z
1/2-x,1/2+y,-z

loop_
_atom_site_aniso_label
_atom_site_aniso_U_11
_atom_site_aniso_U_12
_atom_site_aniso_U_13
_atom_site_aniso_U_22
_atom_site_aniso_U_23
_atom_site_aniso_U_33
Fe1 0.045(2) 0. 0.007(1) 0.068(2) 0. 0.042(2)
Re1 0.0427(4) 0. 0.0033(3) 0.0568(4) 0. 0.0325(3)
C1 0.05(1) 0. 0.026(9) 0.085(12) 0. 0.076(12)
C2 0.075(12) 0. 0.022(9) 0.077(12) 0. 0.069(11)
C3 0.060(7) -0.017(6) 0.009(5) 0.062(7) 0.001(5) 0.050(6)
C4 0.072(12) 0. 0.004(8) 0.069(10) 0. 0.051(9)
C5 0.079(8) -0.014(6) 0.013(6) 0.063(7) 0.009(6) 0.049(6)
O1 0.089(9) 0. 0.003(7) 0.179(15) 0. 0.052(7)
O2 0.157(15) 0. 0.041(10) 0.081(10) 0. 0.120(12)
O3 0.099(6) 0.006(5) 0.001(5) 0.098(7) 0.030(5) 0.074(6)
O4 0.059(8) 0. 0.018(7) 0.155(13) 0. 0.081(9)
O5 0.134(8) -0.024(6) -0.008(5) 0.084(6) -0.024(5) 0.069(5)
Fe2 0.037(1) 0. 0.005(1) 0.030(1) 0. 0.032(1)
Re2 0.0518(4) 0. 0.0029(3) 0.0329(3) 0. 0.0449(3)
C6 0.064(10) 0. -0.009(8) 0.054(9) 0. 0.057(9)
C7 0.051(9) 0. 0.015(7) 0.062(9) 0. 0.047(9)
C8 0.124(16) 0. -0.038(11) 0.059(11) 0. 0.064(11)
C9 0.068(7) 0.014(6) 0.015(6) 0.054(6) 0.011(5) 0.063(7)
C10 0.055(6) 0.007(5) 0.005(5) 0.043(15) -0.002(5) 0.066(7)
O6 0.062(7) 0. 0.031(6) 0.119(10) 0. 0.075(8)
O7 0.065(7) 0. -0.005(5) 0.102(9) 0. 0.042(6)
O8 0.184(15) 0. 0.011(11) 0.028(6) 0. 0.151(13)
O9 0.059(5) 0.024(5) -0.011(5) 0.102(7) -0.024(5) 0.100(6)
O10 0.106(7) 0.006(5) 0.025(5) 0.114(7) -0.005(4) 0.043(5)

loop_
_atom_site_label
_atom_site_type_symbol
_atom_site_symmetry_multiplicity
_atom_site_Wyckoff_symbol
_atom_site_fract_x
_atom_site_fract_y
_atom_site_fract_z
_atom_site_occupancy
_atom_site_attached_hydrogens
_atom_site_calc_flag
Fe1 Fe0 2 a 0. 0. 0. 1. 0 d
Re1 Re0 4 i 0.22216(5) 0. 0.93596(4) 1. 0 d
C1 C2+ 4 i 0.0549(13) 0. 0.1446(15) 1. 0 d
C2 C2+ 4 g 0. 0.1215(13) 0. 1. 0 d
C3 C2+ 8 j 0.1703(8) 0.0954(7) 0.8228(9) 1. 0 d
C4 C2+ 4 i 0.3680(14) 0. 0.8968(12) 1. 0 d
C5 C2+ 8 j 0.2584(9) 0.0974(8) 0.0517(8) 1. 0 d
O1 O2- 4 i 0.0904(11) 0. 0.2393(10) 1. 0 d
O2 O2- 4 g 0. 0.2003(9) 0. 1. 0 d
O3 O2- 8 j 0.1417(7) 0.1506(6) 0.7573(7) 1. 0 d
O4 O2- 4 i 0.4593(10) 0. 0.8709(10) 1. 0 d
O5 O2- 8 j 0.2815(8) 0.1567(6) 0.1141(7) 1. 0 d
Fe2 Fe0 2 d 0. 0.5 0.5 1. 0 d
Re2 Re0 4 h 0. 0.3058(4) 0.5 1. 0 d
C6 C2+ 4 i 0.1216(3) 0.5 0.4358(12) 1. 0 d
C7 C2+ 4 i 0.0817(12) 0.5 0.6353(12) 1. 0 d
C8 C2+ 4 h 0. 0.1742(11) 0.5 1. 0 d
C9 C2+ 8 j 0.1590(9) 0.3158(7) 0.5674(9) 1. 0 d
C10 C2+ 8 j 0.0460(8) 0.3080(6) 0.3440(8) 1. 0 d
O6 O2- 4 i 0.2075(9) 0.5 0.3915(10) 1. 0 d
O7 O2- 4 i 0.1392(8) 0.5 0.7229(8) 1. 0 d
O8 O2- 4 h 0. 0.0969(7) 0.5 1. 0 d
O9 O2- 8 j 0.2491(6) 0.3227(6) 0.6092(7) 1. 0 d
O10 O2- 8 j 0.0719(7) 0.3100(6) 0.2529(6) 1. 0 d

loop_
_atom_type_symbol
_atom_type_oxidation_number
Fe0 0.000
Re0 0.000
C2+ 2.000
O2- -2.000
